data_7248140
loop_
_publ_author_name
'Huang, Zi-Qing'
'Chen, Jia-Qi'
'Zhang, Xiao-Yu'
'Yuan, Cheng-Kai'
'Wang, Peng'
'Zhao, Yue'
'Zhao, Bao-Cheng'
'Qi, Wei-Xin'
'Sun, Wei-Yin'

_publ_section_title
;
 Cd(ii) and Zn(ii) coordination polymer-assisted CO2/cyclohexene oxide
 copolymerization with a double metal cyanide catalyst
;
_journal_issue 12
_journal_name_full CrystEngComm
_journal_page_first 1701
_journal_page_last 1709
_journal_paper_doi 10.1039/D3CE01289A
_journal_volume 26
_journal_year 2024
_chemical_formula_moiety 'C31 H20 N6 O4 Zn'
_chemical_formula_sum 'C31 H26 N6 O7 Zn'
_chemical_formula_weight 659.95
_space_group_crystal_system triclinic
_space_group_IT_number 2
_space_group_name_Hall '-P 1'
_space_group_name_H-M_alt 'P -1'
_atom_sites_solution_hydrogens geom
_atom_sites_solution_primary dual
_audit_creation_date 2023-11-21
_audit_creation_method
;
Olex2 1.5
(compiled 2022.04.07 svn.rca3783a0 for OlexSys, GUI svn.r6498)
;
_audit_update_record
;
2023-12-18 deposited with the CCDC.	2024-02-14 downloaded from the CCDC.
;
_cell_angle_alpha 95.095(7)
_cell_angle_beta 101.142(6)
_cell_angle_gamma 110.208(5)
_cell_formula_units_Z 2
_cell_length_a 8.8685(9)
_cell_length_b 10.2782(11)
_cell_length_c 16.752(2)
_cell_measurement_reflns_used 6299
_cell_measurement_temperature 193.00
_cell_measurement_theta_max 53.910
_cell_measurement_theta_min 2.373
_cell_volume 1385.8(3)
_computing_cell_refinement 'SAINT V8.40B (Bruker, 2019)'
_computing_data_collection 'APEX5 V2023.9-2 (Bruker, 2023)'
_computing_data_reduction 'SAINT V8.40B (Bruker, 2019)'
_computing_molecular_graphics 'Olex2 1.5 (Dolomanov et al., 2009)'
_computing_publication_material 'Olex2 1.5 (Dolomanov et al., 2009)'
_computing_structure_refinement 'SHELXL 2019/3 (Sheldrick, 2015)'
_computing_structure_solution 'SHELXT  (Sheldrick, 2015)'
_diffrn_ambient_temperature 193.00
_diffrn_detector CPAD
_diffrn_detector_area_resol_mean 7.41
_diffrn_detector_type 'Bruker PHOTON II'
_diffrn_measured_fraction_theta_full 0.991
_diffrn_measured_fraction_theta_max 0.991
_diffrn_measurement_device 'four-circle diffractometer'
_diffrn_measurement_device_type 'Bruker D8 VENTURE Metaljet PHOTON II'
_diffrn_measurement_method '\w and \f shutterless scans'
_diffrn_measurement_specimen_support 'nylon loop'
_diffrn_radiation_monochromator 'Helios Multi-layer Optic'
_diffrn_radiation_probe x-ray
_diffrn_radiation_type GaK\a
_diffrn_radiation_wavelength 1.34139
_diffrn_reflns_av_unetI/netI 0.0610
_diffrn_reflns_Laue_measured_fraction_full 0.991
_diffrn_reflns_Laue_measured_fraction_max 0.991
_diffrn_reflns_limit_h_max 10
_diffrn_reflns_limit_h_min -10
_diffrn_reflns_limit_k_max 12
_diffrn_reflns_limit_k_min -12
_diffrn_reflns_limit_l_max 19
_diffrn_reflns_limit_l_min 0
_diffrn_reflns_number 4858
_diffrn_reflns_point_group_measured_fraction_full 0.991
_diffrn_reflns_point_group_measured_fraction_max 0.991
_diffrn_reflns_theta_full 52.992
_diffrn_reflns_theta_max 52.992
_diffrn_reflns_theta_min 2.373
_diffrn_source MetalJet
_diffrn_source_type 'Liquid Metal source'
_exptl_absorpt_coefficient_mu 1.153
_exptl_absorpt_correction_T_max 0.7506
_exptl_absorpt_correction_T_min 0.5735
_exptl_absorpt_correction_type multi-scan
_exptl_absorpt_process_details
;
SADABS-2016/2 (Bruker,2016/2) was used for absorption correction.
wR2(int) was 0.1300 before and 0.0728 after correction.
The Ratio of minimum to maximum transmission is 0.7641.
The \l/2 correction factor is Not present.
;
_exptl_crystal_density_diffrn 1.582
_exptl_crystal_description block
_exptl_crystal_F_000 680
_exptl_crystal_size_max 0.13
_exptl_crystal_size_mid 0.11
_exptl_crystal_size_min 0.09
_refine_diff_density_max 1.220
_refine_diff_density_min -0.741
_refine_diff_density_rms 0.141
_refine_ls_extinction_method none
_refine_ls_goodness_of_fit_ref 1.041
_refine_ls_hydrogen_treatment constr
_refine_ls_matrix_type full
_refine_ls_number_parameters 380
_refine_ls_number_reflns 4858
_refine_ls_number_restraints 0
_refine_ls_restrained_S_all 1.041
_refine_ls_R_factor_all 0.1133
_refine_ls_R_factor_gt 0.0967
_refine_ls_shift/su_max 0.000
_refine_ls_shift/su_mean 0.000
_refine_ls_structure_factor_coef Fsqd
_refine_ls_weighting_details 'w=1/[\s^2^(Fo^2^)+(0.1677P)^2^+5.5483P] where P=(Fo^2^+2Fc^2^)/3'
_refine_ls_weighting_scheme calc
_refine_ls_wR_factor_gt 0.2581
_refine_ls_wR_factor_ref 0.2755
_reflns_Friedel_coverage 0.000
_reflns_number_gt 4030
_reflns_number_total 4858
_reflns_threshold_expression 'I > 2\s(I)'
_cod_data_source_file d3ce01289a2.cif
_cod_data_source_block crystal_2
_cod_depositor_comments
;
The following automatic conversions were performed:

data item '_diffrn_radiation_probe' value 'X-ray' was changed to
'x-ray' in accordance with the
/home/data/users/saulius/crontab/automatic-downloads/rss-feeds/RSC/lib/dictionaries/cif_core.dic
dictionary named 'cif_core.dic' version 2.4.2 last updated on
2011-04-26.

Automatic conversion script
Id: cif_fix_values 8170 2020-07-09 18:12:32Z antanas 

 Adding full bibliography for 7248139--7248141.cif.
;
_cod_database_code 7248140
_shelx_shelxl_version_number 2019/3
_shelx_space_group_comment
;
The symmetry employed for this shelxl refinement is uniquely defined
by the following loop, which should always be used as a source of
symmetry information in preference to the above space-group names.
They are only intended as comments.
;
_shelx_estimated_absorpt_t_max 0.903
_shelx_estimated_absorpt_t_min 0.865
_olex2_refinement_description
;
1. Twinned data refinement
 Scales: 0.788(4)
 0.212(4)
2. Fixed Uiso
 At 1.2 times of:
  All C(H) groups
3.a Aromatic/amide H refined with riding coordinates:
 C3(H3), C4(H4), C5(H5), C7(H7), C9(H9), C10(H10), C11(H11), C12(H12),
 C15(H15), C17(H17), C20(H20), C21(H21), C22(H22), C23(H23), C25(H25), C26(H26),
  C28(H28), C29(H29), C30(H30), C31(H31)
;
_smtbx_masks_special_details
;
A solvent mask was calculated and 56 electrons were 
found in a volume of 186\%A^3^ in 1 void per unit cell. 
This is consistent with the presence of 
3[H2O] per Asymmetric Unit 
which account for 60 electrons 
per unit cell.
;
_olex2_submission_special_instructions 'No special instructions were received'
_site XU

loop_
_space_group_symop_operation_xyz
'x, y, z'
'-x, -y, -z'

loop_
_atom_site_label
_atom_site_type_symbol
_atom_site_fract_x
_atom_site_fract_y
_atom_site_fract_z
_atom_site_U_iso_or_equiv
_atom_site_adp_type
_atom_site_occupancy
_atom_site_site_symmetry_order
_atom_site_calc_flag
_atom_site_refinement_flags_posn
_atom_site_refinement_flags_adp
_atom_site_refinement_flags_occupancy
_atom_site_disorder_assembly
_atom_site_disorder_group
Zn1 Zn 0.65811(12) 0.21381(9) 0.31310(6) 0.0279(3) Uani 1 1 d . . . . .
O1 O 0.6318(6) 1.0409(5) 0.2369(3) 0.0320(11) Uani 1 1 d . . . . .
O2 O 0.7136(7) 0.9702(5) 0.3537(3) 0.0382(12) Uani 1 1 d . . . . .
O3 O 0.6074(6) 0.3375(5) 0.2362(3) 0.0356(11) Uani 1 1 d . . . . .
O4 O 0.6486(7) 0.4777(5) 0.3530(3) 0.0384(12) Uani 1 1 d . . . . .
N1 N 0.9264(7) 0.3043(6) 0.3468(3) 0.0281(12) Uani 1 1 d . . . . .
N2 N 0.7185(7) 0.2418(5) 0.4415(3) 0.0256(11) Uani 1 1 d . . . . .
N3 N 0.4204(7) 0.1463(6) 0.3483(4) 0.0312(12) Uani 1 1 d . . . . .
N4 N 0.9696(11) 0.3240(12) 0.9606(5) 0.078(3) Uani 1 1 d . . . . .
N5 N 1.1267(12) 0.3887(14) 1.0033(5) 0.092(4) Uani 1 1 d . . . . .
N6 N 0.9603(15) 0.3078(15) 1.0888(6) 0.101(4) Uani 1 1 d . . . . .
C1 C 0.6648(8) 0.9514(7) 0.2772(4) 0.0300(15) Uani 1 1 d . . . . .
C2 C 0.6306(9) 0.8094(7) 0.2284(4) 0.0314(15) Uani 1 1 d . . . . .
C3 C 0.5848(11) 0.7820(8) 0.1422(5) 0.0431(18) Uani 1 1 d . . . . .
H3 H 0.581277 0.855702 0.112388 0.052 Uiso 1 1 calc R U . . .
C4 C 0.5441(13) 0.6468(9) 0.1000(5) 0.050(2) Uani 1 1 d . . . . .
H4 H 0.512478 0.628890 0.041357 0.061 Uiso 1 1 calc R U . . .
C5 C 0.5493(10) 0.5389(7) 0.1425(4) 0.0380(17) Uani 1 1 d . . . . .
H5 H 0.520593 0.446967 0.113073 0.046 Uiso 1 1 calc R U . . .
C6 C 0.5971(9) 0.5647(7) 0.2292(4) 0.0292(14) Uani 1 1 d . . . . .
C7 C 0.6371(8) 0.7000(7) 0.2708(4) 0.0272(13) Uani 1 1 d . . . . .
H7 H 0.669439 0.718178 0.329427 0.033 Uiso 1 1 calc R U . . .
C8 C 0.6190(8) 0.4537(7) 0.2761(4) 0.0266(13) Uani 1 1 d . . . . .
C9 C 1.0261(9) 0.3344(8) 0.2938(5) 0.0375(16) Uani 1 1 d . . . . .
H9 H 0.977012 0.313941 0.236181 0.045 Uiso 1 1 calc R U . . .
C10 C 1.1940(9) 0.3929(8) 0.3198(5) 0.0376(16) Uani 1 1 d . . . . .
H10 H 1.259639 0.414594 0.280642 0.045 Uiso 1 1 calc R U . . .
C11 C 1.2697(9) 0.4210(7) 0.4036(5) 0.0351(16) Uani 1 1 d . . . . .
H11 H 1.386830 0.459294 0.422536 0.042 Uiso 1 1 calc R U . . .
C12 C 1.1680(8) 0.3910(7) 0.4594(4) 0.0302(14) Uani 1 1 d . . . . .
H12 H 1.214272 0.411003 0.517267 0.036 Uiso 1 1 calc R U . . .
C13 C 0.9966(8) 0.3308(7) 0.4276(4) 0.0273(14) Uani 1 1 d . . . . .
C14 C 0.8779(7) 0.2934(6) 0.4821(4) 0.0240(13) Uani 1 1 d . . . . .
C15 C 0.9244(8) 0.3069(7) 0.5672(4) 0.0264(13) Uani 1 1 d . . . . .
H15 H 1.038076 0.341678 0.595199 0.032 Uiso 1 1 calc R U . . .
C16 C 0.8010(8) 0.2685(7) 0.6114(4) 0.0266(13) Uani 1 1 d . . . . .
C17 C 0.6372(8) 0.2167(7) 0.5669(4) 0.0303(14) Uani 1 1 d . . . . .
H17 H 0.550726 0.189875 0.595080 0.036 Uiso 1 1 calc R U . . .
C18 C 0.5993(8) 0.2039(6) 0.4823(4) 0.0277(14) Uani 1 1 d . . . . .
C19 C 0.4282(8) 0.1468(7) 0.4287(4) 0.0274(14) Uani 1 1 d . . . . .
C20 C 0.2866(9) 0.0998(7) 0.4591(5) 0.0354(16) Uani 1 1 d . . . . .
H20 H 0.295632 0.102170 0.516686 0.042 Uiso 1 1 calc R U . . .
C21 C 0.1349(9) 0.0505(8) 0.4053(5) 0.0374(17) Uani 1 1 d . . . . .
H21 H 0.036751 0.015801 0.424475 0.045 Uiso 1 1 calc R U . . .
C22 C 0.1269(9) 0.0521(8) 0.3224(5) 0.0419(18) Uani 1 1 d . . . . .
H22 H 0.022388 0.020782 0.283979 0.050 Uiso 1 1 calc R U . . .
C23 C 0.2681(9) 0.0985(8) 0.2956(5) 0.0405(17) Uani 1 1 d . . . . .
H23 H 0.260306 0.097488 0.238190 0.049 Uiso 1 1 calc R U . . .
C24 C 0.8463(8) 0.2828(7) 0.7030(4) 0.0311(14) Uani 1 1 d . . . . .
C25 C 0.9988(10) 0.3760(10) 0.7496(5) 0.049(2) Uani 1 1 d . . . . .
H25 H 1.076306 0.430949 0.722199 0.059 Uiso 1 1 calc R U . . .
C26 C 1.0410(12) 0.3912(12) 0.8335(6) 0.063(3) Uani 1 1 d . . . . .
H26 H 1.145350 0.456927 0.864429 0.075 Uiso 1 1 calc R U . . .
C27 C 0.9284(11) 0.3088(11) 0.8725(5) 0.053(2) Uani 1 1 d . . . . .
C28 C 0.7766(10) 0.2136(10) 0.8284(5) 0.050(2) Uani 1 1 d . . . . .
H28 H 0.700894 0.156310 0.855775 0.060 Uiso 1 1 calc R U . . .
C29 C 0.7368(10) 0.2030(9) 0.7446(5) 0.0435(18) Uani 1 1 d . . . . .
H29 H 0.631072 0.139144 0.713933 0.052 Uiso 1 1 calc R U . . .
C30 C 0.8731(15) 0.2765(15) 1.0117(6) 0.082(4) Uani 1 1 d . . . . .
H30 H 0.756855 0.226712 0.994859 0.098 Uiso 1 1 calc R U . . .
C31 C 1.1124(15) 0.3732(18) 1.0805(7) 0.098(5) Uani 1 1 d . . . . .
H31 H 1.205559 0.406942 1.126375 0.118 Uiso 1 1 calc R U . . .

loop_
_atom_site_aniso_label
_atom_site_aniso_U_11
_atom_site_aniso_U_22
_atom_site_aniso_U_33
_atom_site_aniso_U_23
_atom_site_aniso_U_13
_atom_site_aniso_U_12
Zn1 0.0304(5) 0.0230(5) 0.0305(5) 0.0037(4) 0.0079(4) 0.0101(4)
O1 0.035(3) 0.025(2) 0.038(3) 0.005(2) 0.008(2) 0.014(2)
O2 0.052(3) 0.030(3) 0.036(3) 0.003(2) 0.012(2) 0.019(2)
O3 0.043(3) 0.026(2) 0.037(3) 0.002(2) 0.009(2) 0.014(2)
O4 0.049(3) 0.034(3) 0.033(3) 0.008(2) 0.004(2) 0.019(2)
N1 0.029(3) 0.028(3) 0.027(3) 0.006(2) 0.007(2) 0.009(2)
N2 0.025(3) 0.023(3) 0.028(3) 0.003(2) 0.008(2) 0.008(2)
N3 0.027(3) 0.032(3) 0.034(3) 0.001(2) 0.006(2) 0.012(2)
N4 0.060(5) 0.122(8) 0.030(4) 0.001(4) 0.013(4) 0.008(5)
N5 0.060(6) 0.162(11) 0.042(5) 0.003(6) 0.005(4) 0.034(6)
N6 0.106(9) 0.161(12) 0.045(5) 0.023(6) 0.035(5) 0.050(8)
C1 0.028(3) 0.021(3) 0.040(4) 0.004(3) 0.013(3) 0.007(3)
C2 0.037(4) 0.027(3) 0.032(4) 0.003(3) 0.011(3) 0.013(3)
C3 0.068(5) 0.031(4) 0.036(4) 0.009(3) 0.017(4) 0.022(4)
C4 0.089(7) 0.038(4) 0.030(4) 0.005(3) 0.013(4) 0.032(4)
C5 0.056(5) 0.027(3) 0.032(4) 0.001(3) 0.006(3) 0.018(3)
C6 0.034(4) 0.027(3) 0.031(4) 0.006(3) 0.012(3) 0.014(3)
C7 0.025(3) 0.024(3) 0.033(3) 0.004(3) 0.004(3) 0.011(3)
C8 0.022(3) 0.021(3) 0.034(4) 0.006(3) 0.005(3) 0.006(2)
C9 0.041(4) 0.043(4) 0.032(4) 0.008(3) 0.014(3) 0.015(3)
C10 0.037(4) 0.042(4) 0.037(4) 0.008(3) 0.017(3) 0.015(3)
C11 0.029(4) 0.032(4) 0.048(4) 0.006(3) 0.017(3) 0.011(3)
C12 0.023(3) 0.030(3) 0.037(4) 0.004(3) 0.010(3) 0.008(3)
C13 0.027(3) 0.024(3) 0.034(4) 0.008(3) 0.014(3) 0.008(3)
C14 0.023(3) 0.019(3) 0.031(3) 0.001(2) 0.010(3) 0.007(2)
C15 0.026(3) 0.026(3) 0.028(3) 0.004(3) 0.009(3) 0.011(3)
C16 0.027(3) 0.024(3) 0.030(3) 0.004(3) 0.009(3) 0.010(3)
C17 0.022(3) 0.031(3) 0.035(4) 0.004(3) 0.007(3) 0.007(3)
C18 0.023(3) 0.022(3) 0.037(4) 0.002(3) 0.008(3) 0.008(3)
C19 0.022(3) 0.025(3) 0.035(4) 0.004(3) 0.006(3) 0.010(3)
C20 0.033(4) 0.033(4) 0.042(4) 0.007(3) 0.013(3) 0.012(3)
C21 0.025(3) 0.035(4) 0.053(5) 0.008(3) 0.012(3) 0.011(3)
C22 0.023(3) 0.039(4) 0.056(5) 0.004(4) -0.001(3) 0.009(3)
C23 0.036(4) 0.045(4) 0.035(4) 0.002(3) 0.006(3) 0.012(3)
C24 0.028(3) 0.033(3) 0.031(3) 0.007(3) 0.011(3) 0.007(3)
C25 0.038(4) 0.062(5) 0.040(4) 0.003(4) 0.019(4) 0.005(4)
C26 0.043(5) 0.086(7) 0.041(5) 0.001(5) 0.008(4) 0.005(5)
C27 0.048(5) 0.086(7) 0.029(4) 0.013(4) 0.020(4) 0.024(5)
C28 0.042(5) 0.073(6) 0.038(4) 0.015(4) 0.020(4) 0.016(4)
C29 0.033(4) 0.055(5) 0.036(4) 0.007(4) 0.007(3) 0.009(4)
C30 0.077(7) 0.131(11) 0.045(6) 0.020(6) 0.031(5) 0.038(7)
C31 0.058(7) 0.171(15) 0.040(6) 0.004(7) 0.004(5) 0.017(8)

loop_
_atom_type_symbol
_atom_type_description
_atom_type_scat_dispersion_real
_atom_type_scat_dispersion_imag
_atom_type_scat_source
C C 0.0137 0.0067 'International Tables Vol C Tables 4.2.6.8 and 6.1.1.4'
H H 0.0000 0.0000 'International Tables Vol C Tables 4.2.6.8 and 6.1.1.4'
N N 0.0241 0.0134 'International Tables Vol C Tables 4.2.6.8 and 6.1.1.4'
O O 0.0389 0.0241 'International Tables Vol C Tables 4.2.6.8 and 6.1.1.4'
Zn Zn -2.7473 0.5279 'International Tables Vol C Tables 4.2.6.8 and 6.1.1.4'

loop_
_geom_angle_atom_site_label_1
_geom_angle_atom_site_label_2
_geom_angle_atom_site_label_3
_geom_angle
_geom_angle_site_symmetry_1
_geom_angle_site_symmetry_3
_geom_angle_publ_flag
O1 Zn1 N1 97.7(2) 1_545 . ?
O1 Zn1 N2 125.5(2) 1_545 . ?
O1 Zn1 N3 101.2(2) 1_545 . ?
O3 Zn1 O1 103.20(18) . 1_545 ?
O3 Zn1 N1 101.1(2) . . ?
O3 Zn1 N2 131.3(2) . . ?
O3 Zn1 N3 96.5(2) . . ?
N1 Zn1 N3 150.3(2) . . ?
N2 Zn1 N1 75.8(2) . . ?
N2 Zn1 N3 74.7(2) . . ?
C1 O1 Zn1 111.0(4) . 1_565 ?
C8 O3 Zn1 110.7(4) . . ?
C9 N1 Zn1 125.9(5) . . ?
C13 N1 Zn1 115.8(4) . . ?
C13 N1 C9 118.3(6) . . ?
C14 N2 Zn1 119.3(4) . . ?
C18 N2 Zn1 120.1(4) . . ?
C18 N2 C14 120.6(5) . . ?
C19 N3 Zn1 116.1(4) . . ?
C19 N3 C23 117.9(6) . . ?
C23 N3 Zn1 126.0(5) . . ?
N5 N4 C27 120.3(8) . . ?
C30 N4 N5 109.8(9) . . ?
C30 N4 C27 129.8(9) . . ?
N4 N5 C31 101.3(9) . . ?
C30 N6 C31 101.9(9) . . ?
O1 C1 C2 116.7(6) . . ?
O2 C1 O1 124.6(6) . . ?
O2 C1 C2 118.6(6) . . ?
C3 C2 C1 122.2(6) . . ?
C7 C2 C1 118.8(6) . . ?
C7 C2 C3 118.9(6) . . ?
C2 C3 H3 119.9 . . ?
C4 C3 C2 120.1(7) . . ?
C4 C3 H3 119.9 . . ?
C3 C4 H4 119.7 . . ?
C5 C4 C3 120.6(7) . . ?
C5 C4 H4 119.7 . . ?
C4 C5 H5 120.0 . . ?
C4 C5 C6 120.1(6) . . ?
C6 C5 H5 120.0 . . ?
C5 C6 C8 121.1(6) . . ?
C7 C6 C5 118.9(6) . . ?
C7 C6 C8 119.8(6) . . ?
C2 C7 H7 119.3 . . ?
C6 C7 C2 121.4(6) . . ?
C6 C7 H7 119.3 . . ?
O3 C8 C6 118.8(6) . . ?
O4 C8 O3 122.4(6) . . ?
O4 C8 C6 118.8(6) . . ?
N1 C9 H9 118.8 . . ?
N1 C9 C10 122.5(7) . . ?
C10 C9 H9 118.8 . . ?
C9 C10 H10 119.9 . . ?
C9 C10 C11 120.1(7) . . ?
C11 C10 H10 119.9 . . ?
C10 C11 H11 121.0 . . ?
C10 C11 C12 118.0(7) . . ?
C12 C11 H11 121.0 . . ?
C11 C12 H12 120.9 . . ?
C13 C12 C11 118.2(7) . . ?
C13 C12 H12 120.9 . . ?
N1 C13 C12 122.8(6) . . ?
N1 C13 C14 115.0(6) . . ?
C12 C13 C14 122.2(6) . . ?
N2 C14 C13 114.1(6) . . ?
N2 C14 C15 121.4(6) . . ?
C15 C14 C13 124.4(6) . . ?
C14 C15 H15 120.5 . . ?
C14 C15 C16 119.0(6) . . ?
C16 C15 H15 120.5 . . ?
C15 C16 C24 120.5(6) . . ?
C17 C16 C15 117.8(6) . . ?
C17 C16 C24 121.7(6) . . ?
C16 C17 H17 119.8 . . ?
C18 C17 C16 120.3(6) . . ?
C18 C17 H17 119.8 . . ?
N2 C18 C17 120.9(6) . . ?
N2 C18 C19 114.5(6) . . ?
C17 C18 C19 124.6(6) . . ?
N3 C19 C18 114.5(6) . . ?
N3 C19 C20 122.1(6) . . ?
C20 C19 C18 123.5(6) . . ?
C19 C20 H20 120.4 . . ?
C21 C20 C19 119.3(7) . . ?
C21 C20 H20 120.4 . . ?
C20 C21 H21 120.7 . . ?
C20 C21 C22 118.6(7) . . ?
C22 C21 H21 120.7 . . ?
C21 C22 H22 120.0 . . ?
C23 C22 C21 120.0(7) . . ?
C23 C22 H22 120.0 . . ?
N3 C23 H23 118.9 . . ?
C22 C23 N3 122.1(7) . . ?
C22 C23 H23 118.9 . . ?
C25 C24 C16 121.5(6) . . ?
C29 C24 C16 120.9(6) . . ?
C29 C24 C25 117.7(7) . . ?
C24 C25 H25 119.0 . . ?
C26 C25 C24 122.0(8) . . ?
C26 C25 H25 119.0 . . ?
C25 C26 H26 120.8 . . ?
C25 C26 C27 118.4(8) . . ?
C27 C26 H26 120.8 . . ?
C26 C27 N4 119.4(8) . . ?
C28 C27 N4 119.3(8) . . ?
C28 C27 C26 121.3(7) . . ?
C27 C28 H28 120.6 . . ?
C29 C28 C27 118.8(7) . . ?
C29 C28 H28 120.6 . . ?
C24 C29 H29 119.1 . . ?
C28 C29 C24 121.7(7) . . ?
C28 C29 H29 119.1 . . ?
N4 C30 H30 124.5 . . ?
N6 C30 N4 111.1(11) . . ?
N6 C30 H30 124.5 . . ?
N5 C31 H31 122.1 . . ?
N6 C31 N5 115.8(11) . . ?
N6 C31 H31 122.1 . . ?

loop_
_geom_bond_atom_site_label_1
_geom_bond_atom_site_label_2
_geom_bond_distance
_geom_bond_site_symmetry_2
_geom_bond_publ_flag
Zn1 O1 2.009(5) 1_545 ?
Zn1 O3 1.985(5) . ?
Zn1 N1 2.169(6) . ?
Zn1 N2 2.081(5) . ?
Zn1 N3 2.195(6) . ?
O1 C1 1.268(8) . ?
O2 C1 1.244(8) . ?
O3 C8 1.277(8) . ?
O4 C8 1.249(8) . ?
N1 C9 1.353(9) . ?
N1 C13 1.336(9) . ?
N2 C14 1.337(8) . ?
N2 C18 1.334(8) . ?
N3 C19 1.335(9) . ?
N3 C23 1.360(9) . ?
N4 N5 1.336(12) . ?
N4 C27 1.431(10) . ?
N4 C30 1.331(13) . ?
N5 C31 1.342(14) . ?
N6 C30 1.318(15) . ?
N6 C31 1.324(16) . ?
C1 C2 1.509(9) . ?
C2 C3 1.396(10) . ?
C2 C7 1.393(9) . ?
C3 H3 0.9500 . ?
C3 C4 1.394(11) . ?
C4 H4 0.9500 . ?
C4 C5 1.380(11) . ?
C5 H5 0.9500 . ?
C5 C6 1.406(10) . ?
C6 C7 1.392(9) . ?
C6 C8 1.487(9) . ?
C7 H7 0.9500 . ?
C9 H9 0.9500 . ?
C9 C10 1.361(11) . ?
C10 H10 0.9500 . ?
C10 C11 1.392(11) . ?
C11 H11 0.9500 . ?
C11 C12 1.402(9) . ?
C12 H12 0.9500 . ?
C12 C13 1.398(9) . ?
C13 C14 1.499(8) . ?
C14 C15 1.385(9) . ?
C15 H15 0.9500 . ?
C15 C16 1.403(9) . ?
C16 C17 1.388(9) . ?
C16 C24 1.490(9) . ?
C17 H17 0.9500 . ?
C17 C18 1.376(10) . ?
C18 C19 1.489(9) . ?
C19 C20 1.393(10) . ?
C20 H20 0.9500 . ?
C20 C21 1.364(10) . ?
C21 H21 0.9500 . ?
C21 C22 1.379(11) . ?
C22 H22 0.9500 . ?
C22 C23 1.356(11) . ?
C23 H23 0.9500 . ?
C24 C25 1.385(11) . ?
C24 C29 1.382(10) . ?
C25 H25 0.9500 . ?
C25 C26 1.363(12) . ?
C26 H26 0.9500 . ?
C26 C27 1.380(13) . ?
C27 C28 1.376(12) . ?
C28 H28 0.9500 . ?
C28 C29 1.365(11) . ?
C29 H29 0.9500 . ?
C30 H30 0.9500 . ?
C31 H31 0.9500 . ?

loop_
_geom_torsion_atom_site_label_1
_geom_torsion_atom_site_label_2
_geom_torsion_atom_site_label_3
_geom_torsion_atom_site_label_4
_geom_torsion
_geom_torsion_site_symmetry_1
_geom_torsion_site_symmetry_2
_geom_torsion_site_symmetry_3
_geom_torsion_site_symmetry_4
_geom_torsion_publ_flag
Zn1 O1 C1 O2 -2.7(8) 1_565 . . . ?
Zn1 O1 C1 C2 172.9(4) 1_565 . . . ?
Zn1 O3 C8 O4 -4.0(8) . . . . ?
Zn1 O3 C8 C6 175.8(5) . . . . ?
Zn1 N1 C9 C10 179.2(5) . . . . ?
Zn1 N1 C13 C12 -179.0(5) . . . . ?
Zn1 N1 C13 C14 0.1(7) . . . . ?
Zn1 N2 C14 C13 2.3(7) . . . . ?
Zn1 N2 C14 C15 -176.5(4) . . . . ?
Zn1 N2 C18 C17 177.5(5) . . . . ?
Zn1 N2 C18 C19 -1.7(7) . . . . ?
Zn1 N3 C19 C18 4.5(7) . . . . ?
Zn1 N3 C19 C20 -176.8(5) . . . . ?
Zn1 N3 C23 C22 176.6(6) . . . . ?
O1 C1 C2 C3 7.8(10) . . . . ?
O1 C1 C2 C7 -168.9(6) . . . . ?
O2 C1 C2 C3 -176.3(7) . . . . ?
O2 C1 C2 C7 7.0(10) . . . . ?
N1 C9 C10 C11 1.5(11) . . . . ?
N1 C13 C14 N2 -1.5(8) . . . . ?
N1 C13 C14 C15 177.3(6) . . . . ?
N2 C14 C15 C16 -1.5(9) . . . . ?
N2 C18 C19 N3 -2.0(8) . . . . ?
N2 C18 C19 C20 179.3(6) . . . . ?
N3 C19 C20 C21 0.6(10) . . . . ?
N4 N5 C31 N6 -2(2) . . . . ?
N4 C27 C28 C29 178.1(9) . . . . ?
N5 N4 C27 C26 -16.8(18) . . . . ?
N5 N4 C27 C28 164.0(11) . . . . ?
N5 N4 C30 N6 0.3(18) . . . . ?
C1 C2 C3 C4 -175.9(8) . . . . ?
C1 C2 C7 C6 176.1(6) . . . . ?
C2 C3 C4 C5 -0.3(15) . . . . ?
C3 C2 C7 C6 -0.7(11) . . . . ?
C3 C4 C5 C6 -0.5(14) . . . . ?
C4 C5 C6 C7 0.6(12) . . . . ?
C4 C5 C6 C8 -174.2(8) . . . . ?
C5 C6 C7 C2 0.0(11) . . . . ?
C5 C6 C8 O3 5.9(10) . . . . ?
C5 C6 C8 O4 -174.3(7) . . . . ?
C7 C2 C3 C4 0.9(12) . . . . ?
C7 C6 C8 O3 -168.9(6) . . . . ?
C7 C6 C8 O4 10.9(10) . . . . ?
C8 C6 C7 C2 174.9(6) . . . . ?
C9 N1 C13 C12 1.4(10) . . . . ?
C9 N1 C13 C14 -179.5(6) . . . . ?
C9 C10 C11 C12 -1.8(11) . . . . ?
C10 C11 C12 C13 1.8(10) . . . . ?
C11 C12 C13 N1 -1.7(10) . . . . ?
C11 C12 C13 C14 179.2(6) . . . . ?
C12 C13 C14 N2 177.6(6) . . . . ?
C12 C13 C14 C15 -3.6(10) . . . . ?
C13 N1 C9 C10 -1.3(10) . . . . ?
C13 C14 C15 C16 179.8(6) . . . . ?
C14 N2 C18 C17 -0.1(9) . . . . ?
C14 N2 C18 C19 -179.3(5) . . . . ?
C14 C15 C16 C17 0.9(9) . . . . ?
C14 C15 C16 C24 -179.4(6) . . . . ?
C15 C16 C17 C18 0.1(10) . . . . ?
C15 C16 C24 C25 23.2(10) . . . . ?
C15 C16 C24 C29 -156.8(7) . . . . ?
C16 C17 C18 N2 -0.5(10) . . . . ?
C16 C17 C18 C19 178.6(6) . . . . ?
C16 C24 C25 C26 179.3(9) . . . . ?
C16 C24 C29 C28 179.3(8) . . . . ?
C17 C16 C24 C25 -157.1(7) . . . . ?
C17 C16 C24 C29 22.9(10) . . . . ?
C17 C18 C19 N3 178.9(6) . . . . ?
C17 C18 C19 C20 0.1(10) . . . . ?
C18 N2 C14 C13 179.9(5) . . . . ?
C18 N2 C14 C15 1.1(9) . . . . ?
C18 C19 C20 C21 179.3(6) . . . . ?
C19 N3 C23 C22 0.0(11) . . . . ?
C19 C20 C21 C22 -1.6(11) . . . . ?
C20 C21 C22 C23 1.8(11) . . . . ?
C21 C22 C23 N3 -1.0(12) . . . . ?
C23 N3 C19 C18 -178.6(6) . . . . ?
C23 N3 C19 C20 0.2(10) . . . . ?
C24 C16 C17 C18 -179.6(6) . . . . ?
C24 C25 C26 C27 1.2(16) . . . . ?
C25 C24 C29 C28 -0.6(13) . . . . ?
C25 C26 C27 N4 -179.4(10) . . . . ?
C25 C26 C27 C28 -0.2(16) . . . . ?
C26 C27 C28 C29 -1.1(15) . . . . ?
C27 N4 N5 C31 -176.6(12) . . . . ?
C27 N4 C30 N6 177.2(13) . . . . ?
C27 C28 C29 C24 1.6(14) . . . . ?
C29 C24 C25 C26 -0.8(14) . . . . ?
C30 N4 N5 C31 0.7(17) . . . . ?
C30 N4 C27 C26 166.5(13) . . . . ?
C30 N4 C27 C28 -13(2) . . . . ?
C30 N6 C31 N5 2(2) . . . . ?
C31 N6 C30 N4 -1.2(18) . . . . ?

loop_
_twin_individual_id
_twin_individual_mass_fraction_refined
1 0.788(4)
2 0.212(4)

loop_
_smtbx_masks_void_nr
_smtbx_masks_void_average_x
_smtbx_masks_void_average_y
_smtbx_masks_void_average_z
_smtbx_masks_void_volume
_smtbx_masks_void_count_electrons
_smtbx_masks_void_content
1 -0.925 0.000 0.000 186.0 56.3 '6 H2O'
